data_7238351
loop_
_publ_author_name
'Cheng, Ai-Ling'
'Ma, Yu'
'Sun, Qian'
'Gao, En-Qing'

_publ_section_title
;
 Layered and pillar-layered metal--organic frameworks based on pinwheel
 trinuclear zinc-carboxylate clusters
;
_journal_issue 7
_journal_name_full CrystEngComm
_journal_page_first 2721
_journal_paper_doi 10.1039/c0ce00792g
_journal_volume 13
_journal_year 2011
_chemical_formula_sum 'C58 H40 N2 O12 Zn3'
_chemical_formula_weight 1153.03
_space_group_IT_number 148
_space_group_name_Hall '-R 3'
_space_group_name_H-M_alt 'R -3 :H'
_symmetry_cell_setting trigonal
_symmetry_space_group_name_H-M 'R -3 :H'
_atom_sites_solution_hydrogens geom
_atom_sites_solution_primary direct
_atom_sites_solution_secondary difmap
_audit_creation_method SHELXL-97
_cell_angle_alpha 90.00
_cell_angle_beta 90.00
_cell_angle_gamma 120.00
_cell_formula_units_Z 3
_cell_length_a 16.147(3)
_cell_length_b 16.147(3)
_cell_length_c 16.624(4)
_cell_measurement_reflns_used 648
_cell_measurement_temperature 293(2)
_cell_measurement_theta_max 17.775
_cell_measurement_theta_min 2.522
_cell_volume 3753.6(13)
_computing_cell_refinement 'Bruker SMART'
_computing_data_collection 'Bruker SMART'
_computing_data_reduction 'Bruker SHELXTL'
_computing_molecular_graphics 'Bruker SHELXTL'
_computing_publication_material 'Bruker SHELXTL'
_computing_structure_refinement 'SHELXL-97 (Sheldrick, 1997)'
_computing_structure_solution 'SHELXS-97 (Sheldrick, 1990)'
_diffrn_ambient_temperature 293(2)
_diffrn_measured_fraction_theta_full 0.999
_diffrn_measured_fraction_theta_max 0.999
_diffrn_measurement_device_type 'CCD area detector'
_diffrn_measurement_method 'phi and omega scans'
_diffrn_radiation_monochromator graphite
_diffrn_radiation_source 'fine-focus sealed tube'
_diffrn_radiation_type MoK\a
_diffrn_radiation_wavelength 0.71073
_diffrn_reflns_av_R_equivalents 0.0796
_diffrn_reflns_av_sigmaI/netI 0.1431
_diffrn_reflns_limit_h_max 19
_diffrn_reflns_limit_h_min -19
_diffrn_reflns_limit_k_max 19
_diffrn_reflns_limit_k_min -16
_diffrn_reflns_limit_l_max 20
_diffrn_reflns_limit_l_min -19
_diffrn_reflns_number 5812
_diffrn_reflns_theta_full 25.99
_diffrn_reflns_theta_max 25.99
_diffrn_reflns_theta_min 1.90
_exptl_absorpt_coefficient_mu 1.495
_exptl_absorpt_correction_T_max 0.9290
_exptl_absorpt_correction_T_min 0.8898
_exptl_absorpt_correction_type multi-scan
_exptl_absorpt_process_details SADABS
_exptl_crystal_colour colorless
_exptl_crystal_density_diffrn 1.530
_exptl_crystal_density_method 'not measured'
_exptl_crystal_description block
_exptl_crystal_F_000 1764
_exptl_crystal_size_max 0.08
_exptl_crystal_size_mid 0.08
_exptl_crystal_size_min 0.05
_refine_diff_density_max 0.660
_refine_diff_density_min -0.520
_refine_diff_density_rms 0.048
_refine_ls_extinction_method none
_refine_ls_goodness_of_fit_ref 0.800
_refine_ls_hydrogen_treatment constr
_refine_ls_matrix_type full
_refine_ls_number_parameters 150
_refine_ls_number_reflns 1643
_refine_ls_number_restraints 0
_refine_ls_restrained_S_all 0.800
_refine_ls_R_factor_all 0.1181
_refine_ls_R_factor_gt 0.0448
_refine_ls_shift/su_max 0.000
_refine_ls_shift/su_mean 0.000
_refine_ls_structure_factor_coef Fsqd
_refine_ls_weighting_details 'calc w=1/[\s^2^(Fo^2^)+(0.0054P)^2^+0.0000P] where P=(Fo^2^+2Fc^2^)/3'
_refine_ls_weighting_scheme calc
_refine_ls_wR_factor_gt 0.0488
_refine_ls_wR_factor_ref 0.0551
_reflns_number_gt 736
_reflns_number_total 1643
_reflns_threshold_expression >2sigma(I)
_cod_data_source_file c0ce00792g.txt
_cod_data_source_block 2
_cod_original_cell_volume 3753.7(13)
_cod_original_sg_symbol_H-M R-3
_cod_database_code 7238351

loop_
_symmetry_equiv_pos_as_xyz
'x, y, z'
'-y, x-y, z'
'-x+y, -x, z'
'x+2/3, y+1/3, z+1/3'
'-y+2/3, x-y+1/3, z+1/3'
'-x+y+2/3, -x+1/3, z+1/3'
'x+1/3, y+2/3, z+2/3'
'-y+1/3, x-y+2/3, z+2/3'
'-x+y+1/3, -x+2/3, z+2/3'
'-x, -y, -z'
'y, -x+y, -z'
'x-y, x, -z'
'-x+2/3, -y+1/3, -z+1/3'
'y+2/3, -x+y+1/3, -z+1/3'
'x-y+2/3, x+1/3, -z+1/3'
'-x+1/3, -y+2/3, -z+2/3'
'y+1/3, -x+y+2/3, -z+2/3'
'x-y+1/3, x+2/3, -z+2/3'

loop_
_atom_site_label
_atom_site_type_symbol
_atom_site_fract_x
_atom_site_fract_y
_atom_site_fract_z
_atom_site_U_iso_or_equiv
_atom_site_adp_type
_atom_site_occupancy
_atom_site_symmetry_multiplicity
_atom_site_calc_flag
_atom_site_refinement_flags
_atom_site_disorder_assembly
_atom_site_disorder_group
Zn1 Zn 1.0000 1.0000 1.0000 0.0429(4) Uani 1 6 d S . .
Zn2 Zn 1.0000 1.0000 0.78749(5) 0.0683(3) Uani 1 3 d S . .
C1 C 0.8738(3) 1.0251(3) 0.8794(3) 0.0601(13) Uani 1 1 d . . .
C2 C 0.7796(3) 1.0167(3) 0.9013(3) 0.0666(13) Uani 1 1 d . A .
C3 C 0.7739(3) 1.0703(3) 0.9623(3) 0.0923(16) Uani 1 1 d . . .
H3A H 0.8288 1.1125 0.9904 0.111 Uiso 1 1 calc R A .
C4 C 0.6981(3) 0.9545(3) 0.8616(3) 0.0825(16) Uani 1 1 d . . .
H4A H 0.7011 0.9181 0.8195 0.099 Uiso 1 1 calc R A .
C5 C 0.6879(3) 1.0623(3) 0.9826(3) 0.110(2) Uani 1 1 d . A .
H5A H 0.6859 1.1015 1.0227 0.131 Uiso 1 1 calc R . .
C6 C 0.6108(3) 0.9447(3) 0.8832(3) 0.0972(18) Uani 1 1 d . A .
H6A H 0.5558 0.9019 0.8555 0.117 Uiso 1 1 calc R . .
C7 C 0.6045(3) 0.9976(3) 0.9450(3) 0.0929(17) Uani 1 1 d . . .
C8 C 0.5097(3) 0.9822(3) 0.9676(3) 0.113(2) Uani 1 1 d . . .
H8A H 0.4589 0.9443 0.9337 0.135 Uiso 1 1 calc R . .
N1 N 0.9631(10) 1.0089(15) 0.6671(6) 0.068(4) Uani 0.33 1 d P A -1
C9 C 0.905(4) 0.933(3) 0.627(3) 0.093(14) Uani 0.33 1 d P A -1
H9A H 0.8898 0.8741 0.6493 0.112 Uiso 0.33 1 calc PR A -1
C10 C 0.8662(16) 0.931(5) 0.5563(19) 0.171(16) Uani 0.33 1 d P A -1
H10A H 0.8205 0.8733 0.5341 0.205 Uiso 0.33 1 calc PR A -1
C11 C 0.894(5) 1.016(8) 0.515(3) 0.180(15) Uani 0.33 1 d P A -1
H11A H 0.8690 1.0180 0.4652 0.216 Uiso 0.33 1 calc PR A -1
C12 C 0.956(4) 1.093(3) 0.552(2) 0.140(10) Uani 0.33 1 d P A -1
H12A H 0.9775 1.1508 0.5250 0.167 Uiso 0.33 1 calc PR A -1
C13 C 1.000(4) 1.101(4) 0.637(4) 0.127(19) Uani 0.33 1 d P A -1
H13A H 1.0438 1.1567 0.6630 0.153 Uiso 0.33 1 calc PR A -1
O1 O 0.87916(19) 0.9937(2) 0.81092(18) 0.0732(9) Uani 1 1 d . A .
O2 O 0.94088(16) 1.06315(15) 0.92892(16) 0.0594(8) Uani 1 1 d . A .

loop_
_atom_site_aniso_label
_atom_site_aniso_U_11
_atom_site_aniso_U_22
_atom_site_aniso_U_33
_atom_site_aniso_U_23
_atom_site_aniso_U_13
_atom_site_aniso_U_12
Zn1 0.0325(4) 0.0325(4) 0.0638(9) 0.000 0.000 0.0162(2)
Zn2 0.0701(4) 0.0701(4) 0.0647(8) 0.000 0.000 0.0350(2)
C1 0.047(3) 0.040(3) 0.098(5) 0.013(3) -0.004(3) 0.025(2)
C2 0.046(3) 0.051(3) 0.109(4) -0.018(3) -0.027(3) 0.029(3)
C3 0.050(3) 0.096(4) 0.131(5) -0.050(3) -0.038(3) 0.037(3)
C4 0.059(3) 0.072(3) 0.125(5) -0.042(3) -0.027(3) 0.040(3)
C5 0.049(3) 0.117(4) 0.166(6) -0.083(4) -0.043(3) 0.043(3)
C6 0.046(3) 0.089(4) 0.162(6) -0.057(4) -0.043(3) 0.038(3)
C7 0.045(3) 0.090(4) 0.152(5) -0.060(3) -0.036(3) 0.040(3)
C8 0.052(3) 0.112(4) 0.186(7) -0.080(4) -0.048(4) 0.050(3)
N1 0.044(13) 0.061(10) 0.088(9) -0.006(11) -0.001(8) 0.018(10)
C9 0.09(2) 0.09(4) 0.056(19) 0.02(2) 0.017(17) 0.01(2)
C10 0.103(17) 0.33(5) 0.07(2) -0.02(3) -0.029(16) 0.10(3)
C11 0.18(4) 0.33(6) 0.09(3) -0.04(4) -0.07(2) 0.18(4)
C12 0.17(3) 0.13(2) 0.11(3) 0.04(2) 0.00(3) 0.07(2)
C13 0.18(3) 0.11(2) 0.15(4) 0.05(3) 0.03(2) 0.11(2)
O1 0.066(2) 0.085(2) 0.082(3) -0.0055(19) -0.0163(19) 0.0480(18)
O2 0.0412(16) 0.0459(17) 0.096(2) 0.0038(16) -0.0166(16) 0.0252(14)

loop_
_atom_type_symbol
_atom_type_description
_atom_type_scat_dispersion_real
_atom_type_scat_dispersion_imag
_atom_type_scat_source
C C 0.0033 0.0016 'International Tables Vol C Tables 4.2.6.8 and 6.1.1.4'
H H 0.0000 0.0000 'International Tables Vol C Tables 4.2.6.8 and 6.1.1.4'
N N 0.0061 0.0033 'International Tables Vol C Tables 4.2.6.8 and 6.1.1.4'
O O 0.0106 0.0060 'International Tables Vol C Tables 4.2.6.8 and 6.1.1.4'
Zn Zn 0.2839 1.4301 'International Tables Vol C Tables 4.2.6.8 and 6.1.1.4'

loop_
_geom_angle_atom_site_label_1
_geom_angle_atom_site_label_2
_geom_angle_atom_site_label_3
_geom_angle
_geom_angle_site_symmetry_1
_geom_angle_site_symmetry_3
O2 Zn1 O2 180.000(1) 2_765 11_567
O2 Zn1 O2 89.12(10) 2_765 10_777
O2 Zn1 O2 90.88(10) 11_567 10_777
O2 Zn1 O2 90.88(10) 2_765 .
O2 Zn1 O2 89.12(10) 11_567 .
O2 Zn1 O2 180.000(1) 10_777 .
O2 Zn1 O2 89.12(10) 2_765 12_657
O2 Zn1 O2 90.88(10) 11_567 12_657
O2 Zn1 O2 90.88(10) 10_777 12_657
O2 Zn1 O2 89.12(10) . 12_657
O2 Zn1 O2 90.88(10) 2_765 3_675
O2 Zn1 O2 89.12(10) 11_567 3_675
O2 Zn1 O2 89.12(10) 10_777 3_675
O2 Zn1 O2 90.88(10) . 3_675
O2 Zn1 O2 180.000(1) 12_657 3_675
O1 Zn2 O1 116.08(6) 3_675 2_765
O1 Zn2 O1 116.08(6) 3_675 .
O1 Zn2 O1 116.08(6) 2_765 .
O1 Zn2 N1 113.9(5) 3_675 2_765
O1 Zn2 N1 83.3(3) 2_765 2_765
O1 Zn2 N1 106.3(6) . 2_765
O1 Zn2 N1 106.3(6) 3_675 .
O1 Zn2 N1 113.9(5) 2_765 .
O1 Zn2 N1 83.3(3) . .
N1 Zn2 N1 32.3(4) 2_765 .
O1 Zn2 N1 83.3(3) 3_675 3_675
O1 Zn2 N1 106.3(6) 2_765 3_675
O1 Zn2 N1 113.9(5) . 3_675
N1 Zn2 N1 32.3(4) 2_765 3_675
N1 Zn2 N1 32.3(4) . 3_675
O2 C1 O1 125.0(4) . .
O2 C1 C2 118.3(4) . .
O1 C1 C2 116.7(4) . .
C4 C2 C3 118.8(4) . .
C4 C2 C1 120.7(4) . .
C3 C2 C1 120.6(4) . .
C2 C3 C5 120.6(4) . .
C2 C3 H3A 119.7 . .
C5 C3 H3A 119.7 . .
C2 C4 C6 120.7(4) . .
C2 C4 H4A 119.6 . .
C6 C4 H4A 119.6 . .
C3 C5 C7 121.3(4) . .
C3 C5 H5A 119.3 . .
C7 C5 H5A 119.3 . .
C7 C6 C4 120.7(4) . .
C7 C6 H6A 119.6 . .
C4 C6 H6A 119.6 . .
C6 C7 C5 117.8(4) . .
C6 C7 C8 118.7(4) . .
C5 C7 C8 123.5(4) . .
C8 C8 C7 125.8(6) 10_677 .
C8 C8 H8A 117.1 10_677 .
C7 C8 H8A 117.1 . .
C9 N1 C13 123(3) . .
C9 N1 Zn2 121(2) . .
C13 N1 Zn2 115(3) . .
N1 C9 C10 126(4) . .
N1 C9 H9A 117.1 . .
C10 C9 H9A 117.1 . .
C9 C10 C11 120(4) . .
C9 C10 H10A 120.0 . .
C11 C10 H10A 120.0 . .
C12 C11 C10 115(4) . .
C12 C11 H11A 122.4 . .
C10 C11 H11A 122.4 . .
C11 C12 C13 127(4) . .
C11 C12 H12A 116.3 . .
C13 C12 H12A 116.3 . .
N1 C13 C12 108(4) . .
N1 C13 H13A 126.0 . .
C12 C13 H13A 126.0 . .
C1 O1 Zn2 115.3(3) . .
C1 O2 Zn1 129.1(2) . .

loop_
_geom_bond_atom_site_label_1
_geom_bond_atom_site_label_2
_geom_bond_distance
_geom_bond_site_symmetry_2
Zn1 O2 2.079(2) 2_765
Zn1 O2 2.079(2) 11_567
Zn1 O2 2.079(2) 10_777
Zn1 O2 2.079(2) .
Zn1 O2 2.079(2) 12_657
Zn1 O2 2.079(2) 3_675
Zn2 O1 1.942(3) 3_675
Zn2 O1 1.942(3) 2_765
Zn2 O1 1.942(3) .
Zn2 N1 2.113(10) 2_765
Zn2 N1 2.113(10) .
Zn2 N1 2.113(10) 3_675
C1 O2 1.250(4) .
C1 O1 1.267(4) .
C1 C2 1.504(5) .
C2 C4 1.362(4) .
C2 C3 1.366(5) .
C3 C5 1.371(4) .
C3 H3A 0.9300 .
C4 C6 1.386(4) .
C4 H4A 0.9300 .
C5 C7 1.375(5) .
C5 H5A 0.9300 .
C6 C7 1.371(5) .
C6 H6A 0.9300 .
C7 C8 1.472(5) .
C8 C8 1.329(7) 10_677
C8 H8A 0.9300 .
N1 C9 1.30(6) .
N1 C13 1.38(6) .
C9 C10 1.32(6) .
C9 H9A 0.9300 .
C10 C11 1.39(7) .
C10 H10A 0.9300 .
C11 C12 1.30(7) .
C11 H11A 0.9300 .
C12 C13 1.55(7) .
C12 H12A 0.9300 .
C13 H13A 0.9300 .

loop_
_geom_torsion_atom_site_label_1
_geom_torsion_atom_site_label_2
_geom_torsion_atom_site_label_3
_geom_torsion_atom_site_label_4
_geom_torsion
_geom_torsion_site_symmetry_1
_geom_torsion_site_symmetry_4
O2 C1 C2 C4 -161.9(4) . .
O1 C1 C2 C4 18.9(6) . .
O2 C1 C2 C3 17.0(6) . .
O1 C1 C2 C3 -162.2(4) . .
C4 C2 C3 C5 -0.7(7) . .
C1 C2 C3 C5 -179.6(4) . .
C3 C2 C4 C6 -0.8(7) . .
C1 C2 C4 C6 178.2(4) . .
C2 C3 C5 C7 3.0(8) . .
C2 C4 C6 C7 0.1(7) . .
C4 C6 C7 C5 2.1(7) . .
C4 C6 C7 C8 -177.8(4) . .
C3 C5 C7 C6 -3.6(8) . .
C3 C5 C7 C8 176.3(5) . .
C6 C7 C8 C8 170.3(7) . 10_677
C5 C7 C8 C8 -9.5(10) . 10_677
O1 Zn2 N1 C9 162(2) 3_675 .
O1 Zn2 N1 C9 33(2) 2_765 .
O1 Zn2 N1 C9 -82(2) . .
N1 Zn2 N1 C9 53(3) 2_765 .
N1 Zn2 N1 C9 116(3) 3_675 .
O1 Zn2 N1 C13 -21(2) 3_675 .
O1 Zn2 N1 C13 -150(2) 2_765 .
O1 Zn2 N1 C13 94(2) . .
N1 Zn2 N1 C13 -130(3) 2_765 .
N1 Zn2 N1 C13 -67(3) 3_675 .
C13 N1 C9 C10 -7(6) . .
Zn2 N1 C9 C10 169(3) . .
N1 C9 C10 C11 6(7) . .
C9 C10 C11 C12 -2(7) . .
C10 C11 C12 C13 -2(7) . .
C9 N1 C13 C12 3(5) . .
Zn2 N1 C13 C12 -174(2) . .
C11 C12 C13 N1 2(6) . .
O2 C1 O1 Zn2 3.9(5) . .
C2 C1 O1 Zn2 -177.0(2) . .
O1 Zn2 O1 C1 -47.4(3) 3_675 .
O1 Zn2 O1 C1 94.2(3) 2_765 .
N1 Zn2 O1 C1 -175.3(4) 2_765 .
N1 Zn2 O1 C1 -152.4(7) . .
N1 Zn2 O1 C1 -141.7(5) 3_675 .
O1 C1 O2 Zn1 -72.9(5) . .
C2 C1 O2 Zn1 108.0(4) . .
O2 Zn1 O2 C1 16.5(4) 2_765 .
O2 Zn1 O2 C1 -163.5(4) 11_567 .
O2 Zn1 O2 C1 -71(100) 10_777 .
O2 Zn1 O2 C1 -72.6(3) 12_657 .
O2 Zn1 O2 C1 107.4(3) 3_675 .
